data_7150060
loop_
_publ_author_name
'Foot, Jonathan S.'
'Giblin, Gerard M. P.'
'Whitwood, A. C.'
'Taylor, R. J. K.'

_publ_section_title
;
 Unexpected Z-stereoselectivity in the Ramberg-B\"acklund reaction of
 diarylsulfones leading to cis-stilbenes: the effect of aryl
 substituents and application in the synthesis of the integrastatin
 nucleus.
;
_journal_issue 5
_journal_name_full 'Organic &amp; biomolecular chemistry'
_journal_page_first 756
_journal_page_last 763
_journal_paper_doi 10.1039/b418426b
_journal_volume 3
_journal_year 2005
_chemical_formula_moiety 'C17 H14 O3'
_chemical_formula_sum 'C17 H14 O3'
_chemical_formula_weight 266.28
_chemical_name_systematic
;
?
;
_space_group_IT_number 2
_symmetry_cell_setting triclinic
_symmetry_space_group_name_Hall '-P 1'
_symmetry_space_group_name_H-M 'P -1'
_atom_sites_solution_hydrogens geom
_atom_sites_solution_primary direct
_atom_sites_solution_secondary difmap
_audit_creation_method SHELXL-97
_cell_angle_alpha 100.325(2)
_cell_angle_beta 90.360(2)
_cell_angle_gamma 99.592(2)
_cell_formula_units_Z 4
_cell_length_a 9.2508(9)
_cell_length_b 9.3130(9)
_cell_length_c 15.5363(15)
_cell_measurement_reflns_used 1679
_cell_measurement_temperature 115(2)
_cell_measurement_theta_max 23.23
_cell_measurement_theta_min 2.23
_cell_volume 1297.5(2)
_computing_cell_refinement 'Bruker SMART'
_computing_data_collection 'Bruker SMART'
_computing_data_reduction 'Bruker SAINT'
_computing_molecular_graphics 'Bruker SHELXTL'
_computing_publication_material 'Bruker SHELXTL'
_computing_structure_refinement 'SHELXL-97 (Sheldrick, 1997)'
_computing_structure_solution 'SHELXS-97 (Sheldrick, 1990)'
_diffrn_ambient_temperature 115(2)
_diffrn_measured_fraction_theta_full 0.997
_diffrn_measured_fraction_theta_max 0.997
_diffrn_measurement_device_type 'CCD area detector'
_diffrn_measurement_method 'phi and omega scans'
_diffrn_radiation_monochromator graphite
_diffrn_radiation_source 'fine-focus sealed tube'
_diffrn_radiation_type MoK\a
_diffrn_radiation_wavelength 0.71073
_diffrn_reflns_av_R_equivalents 0.0382
_diffrn_reflns_av_sigmaI/netI 0.0604
_diffrn_reflns_limit_h_max 11
_diffrn_reflns_limit_h_min -10
_diffrn_reflns_limit_k_max 11
_diffrn_reflns_limit_k_min -11
_diffrn_reflns_limit_l_max 18
_diffrn_reflns_limit_l_min -18
_diffrn_reflns_number 10629
_diffrn_reflns_theta_full 25.03
_diffrn_reflns_theta_max 25.03
_diffrn_reflns_theta_min 1.33
_exptl_absorpt_coefficient_mu 0.093
_exptl_absorpt_correction_T_max 1.000
_exptl_absorpt_correction_T_min 0.916
_exptl_absorpt_correction_type multi-scan
_exptl_absorpt_process_details 'SADABS v2.03; (Sheldrick)'
_exptl_crystal_colour colourless
_exptl_crystal_density_diffrn 1.363
_exptl_crystal_density_meas 0
_exptl_crystal_density_method 'not measured'
_exptl_crystal_description needle
_exptl_crystal_F_000 560
_exptl_crystal_size_max 0.20
_exptl_crystal_size_mid 0.04
_exptl_crystal_size_min 0.03
_refine_diff_density_max 0.302
_refine_diff_density_min -0.186
_refine_diff_density_rms 0.043
_refine_ls_extinction_method none
_refine_ls_goodness_of_fit_ref 1.015
_refine_ls_hydrogen_treatment mixed
_refine_ls_matrix_type full
_refine_ls_number_parameters 365
_refine_ls_number_reflns 4551
_refine_ls_number_restraints 0
_refine_ls_restrained_S_all 1.015
_refine_ls_R_factor_all 0.0713
_refine_ls_R_factor_gt 0.0427
_refine_ls_shift/su_max 0.000
_refine_ls_shift/su_mean 0.000
_refine_ls_structure_factor_coef Fsqd
_refine_ls_weighting_details 'calc w=1/[\s^2^(Fo^2^)+(0.0368P)^2^+0.3314P] where P=(Fo^2^+2Fc^2^)/3'
_refine_ls_weighting_scheme calc
_refine_ls_wR_factor_gt 0.0917
_refine_ls_wR_factor_ref 0.1019
_reflns_number_gt 3241
_reflns_number_total 4551
_reflns_threshold_expression >2sigma(I)
_cod_data_source_file b418426b.txt
_cod_data_source_block rjt0413m
_cod_depositor_comments
;
The following automatic conversions were performed:
'_symmetry_cell_setting' value 'Triclinic' changed to 'triclinic'
according to '/home/saulius/struct/CIF-dictionaries/cif_core.dic'
dictionary named 'cif_core.dic' version 2.4.1 from 2010-06-29.

Automatic conversion script
Id: cif_fix_enum 1527 2010-12-29 10:47:43Z saulius 
;
_cod_original_sg_symbol_H-M P-1
_cod_database_code 7150060

loop_
_symmetry_equiv_pos_as_xyz
'x, y, z'
'-x, -y, -z'

loop_
_atom_site_label
_atom_site_type_symbol
_atom_site_fract_x
_atom_site_fract_y
_atom_site_fract_z
_atom_site_U_iso_or_equiv
_atom_site_adp_type
_atom_site_occupancy
_atom_site_symmetry_multiplicity
_atom_site_calc_flag
_atom_site_refinement_flags
_atom_site_disorder_assembly
_atom_site_disorder_group
C1 C 0.4213(2) 0.7519(2) 0.34423(13) 0.0210(5) Uani 1 1 d . . .
C2 C 0.4733(2) 0.7408(2) 0.43529(13) 0.0195(5) Uani 1 1 d . . .
C3 C 0.5924(2) 0.6721(2) 0.44741(14) 0.0236(5) Uani 1 1 d . . .
H3 H 0.6409 0.6299 0.3979 0.028 Uiso 1 1 calc R . .
C4 C 0.6410(2) 0.6645(2) 0.53031(14) 0.0277(5) Uani 1 1 d . . .
H4 H 0.7224 0.6171 0.5376 0.033 Uiso 1 1 calc R . .
C5 C 0.5711(2) 0.7259(2) 0.60311(14) 0.0279(5) Uani 1 1 d . . .
H5 H 0.6052 0.7213 0.6602 0.033 Uiso 1 1 calc R . .
C6 C 0.4521(2) 0.7935(2) 0.59261(13) 0.0255(5) Uani 1 1 d . . .
H6 H 0.4045 0.8356 0.6425 0.031 Uiso 1 1 calc R . .
C7 C 0.4014(2) 0.8005(2) 0.50891(13) 0.0221(5) Uani 1 1 d . . .
C8 C 0.2677(2) 0.8653(2) 0.49765(13) 0.0230(5) Uani 1 1 d . . .
C9 C 0.2062(2) 0.8376(2) 0.40367(13) 0.0218(5) Uani 1 1 d . . .
C10 C 0.1315(2) 0.6771(2) 0.38176(12) 0.0206(5) Uani 1 1 d . . .
C11 C -0.0076(2) 0.6291(2) 0.41042(13) 0.0264(5) Uani 1 1 d . . .
H11 H -0.0577 0.6985 0.4451 0.032 Uiso 1 1 calc R . .
C12 C -0.0739(2) 0.4823(3) 0.38924(14) 0.0296(5) Uani 1 1 d . . .
H12 H -0.1682 0.4509 0.4100 0.035 Uiso 1 1 calc R . .
C13 C -0.0022(2) 0.3813(2) 0.33758(14) 0.0286(5) Uani 1 1 d . . .
H13 H -0.0481 0.2806 0.3223 0.034 Uiso 1 1 calc R . .
C14 C 0.1355(2) 0.4257(2) 0.30801(13) 0.0247(5) Uani 1 1 d . . .
H14 H 0.1837 0.3564 0.2717 0.030 Uiso 1 1 calc R . .
C15 C 0.2030(2) 0.5722(2) 0.33182(12) 0.0201(5) Uani 1 1 d . . .
C16 C 0.5428(2) 0.7929(2) 0.28438(13) 0.0262(5) Uani 1 1 d . . .
H16A H 0.5003 0.8042 0.2285 0.039 Uiso 1 1 calc R . .
H16B H 0.6030 0.7148 0.2740 0.039 Uiso 1 1 calc R . .
H16C H 0.6039 0.8866 0.3117 0.039 Uiso 1 1 calc R . .
C17 C 0.1093(2) 0.9470(2) 0.38875(15) 0.0283(5) Uani 1 1 d . . .
H17A H 0.1655 1.0478 0.4027 0.043 Uiso 1 1 calc R . .
H17B H 0.0251 0.9385 0.4266 0.043 Uiso 1 1 calc R . .
H17C H 0.0745 0.9258 0.3273 0.043 Uiso 1 1 calc R . .
O1 O 0.32940(15) 0.85918(15) 0.34759(9) 0.0221(3) Uani 1 1 d . . .
O2 O 0.34180(15) 0.60947(15) 0.30163(8) 0.0219(3) Uani 1 1 d . . .
O3 O 0.20678(17) 0.92602(19) 0.55927(10) 0.0375(4) Uani 1 1 d . . .
C18 C 0.2640(2) 0.9137(2) 1.07535(12) 0.0177(4) Uani 1 1 d . . .
C19 C 0.1279(2) 0.7962(2) 1.07540(13) 0.0178(4) Uani 1 1 d . . .
C20 C 0.0989(2) 0.7263(2) 1.14682(13) 0.0216(5) Uani 1 1 d . . .
H20 H 0.1674 0.7479 1.1951 0.026 Uiso 1 1 calc R . .
C21 C -0.0289(2) 0.6256(2) 1.14820(14) 0.0244(5) Uani 1 1 d . . .
H21 H -0.0476 0.5788 1.1975 0.029 Uiso 1 1 calc R . .
C22 C -0.1299(2) 0.5924(2) 1.07805(14) 0.0249(5) Uani 1 1 d . . .
H22 H -0.2186 0.5251 1.0800 0.030 Uiso 1 1 calc R . .
C23 C -0.1012(2) 0.6574(2) 1.00569(14) 0.0224(5) Uani 1 1 d . . .
H23 H -0.1692 0.6333 0.9571 0.027 Uiso 1 1 calc R . .
C24 C 0.0277(2) 0.7588(2) 1.00354(13) 0.0183(4) Uani 1 1 d . . .
C25 C 0.0629(2) 0.8203(2) 0.92311(13) 0.0180(4) Uani 1 1 d . . .
C26 C 0.2178(2) 0.9063(2) 0.92313(12) 0.0183(5) Uani 1 1 d . . .
C27 C 0.3218(2) 0.7951(2) 0.90666(13) 0.0182(5) Uani 1 1 d . . .
C28 C 0.3364(2) 0.7135(2) 0.82359(13) 0.0199(5) Uani 1 1 d . . .
H28 H 0.2789 0.7265 0.7756 0.024 Uiso 1 1 calc R . .
C29 C 0.4329(2) 0.6142(2) 0.80989(14) 0.0241(5) Uani 1 1 d . . .
H29 H 0.4414 0.5591 0.7530 0.029 Uiso 1 1 calc R . .
C30 C 0.5177(2) 0.5955(2) 0.87988(14) 0.0242(5) Uani 1 1 d . . .
H30 H 0.5860 0.5291 0.8704 0.029 Uiso 1 1 calc R . .
C31 C 0.5034(2) 0.6723(2) 0.96283(14) 0.0216(5) Uani 1 1 d . . .
H31 H 0.5612 0.6587 1.0105 0.026 Uiso 1 1 calc R . .
C32 C 0.4039(2) 0.7700(2) 0.97641(13) 0.0185(5) Uani 1 1 d . . .
C33 C 0.2950(2) 1.0231(2) 1.15980(13) 0.0215(5) Uani 1 1 d . . .
H33A H 0.3806 1.0978 1.1537 0.032 Uiso 1 1 calc R . .
H33B H 0.3150 0.9711 1.2070 0.032 Uiso 1 1 calc R . .
H33C H 0.2097 1.0716 1.1738 0.032 Uiso 1 1 calc R . .
C34 C 0.2320(2) 1.0125(2) 0.85926(13) 0.0244(5) Uani 1 1 d . . .
H34A H 0.1638 1.0825 0.8740 0.037 Uiso 1 1 calc R . .
H34B H 0.2087 0.9568 0.7997 0.037 Uiso 1 1 calc R . .
H34C H 0.3327 1.0671 0.8627 0.037 Uiso 1 1 calc R . .
O4 O 0.25147(14) 0.99668(14) 1.00897(8) 0.0188(3) Uani 1 1 d . . .
O5 O 0.39148(14) 0.84110(15) 1.06108(8) 0.0205(3) Uani 1 1 d . . .
O6 O -0.02032(16) 0.79594(17) 0.85959(9) 0.0290(4) Uani 1 1 d . . .

loop_
_atom_site_aniso_label
_atom_site_aniso_U_11
_atom_site_aniso_U_22
_atom_site_aniso_U_33
_atom_site_aniso_U_23
_atom_site_aniso_U_13
_atom_site_aniso_U_12
C1 0.0207(11) 0.0183(11) 0.0239(12) 0.0027(9) 0.0017(9) 0.0040(9)
C2 0.0186(11) 0.0160(10) 0.0225(11) 0.0041(9) 0.0007(9) -0.0021(9)
C3 0.0226(12) 0.0230(12) 0.0250(12) 0.0052(9) 0.0014(9) 0.0023(9)
C4 0.0240(12) 0.0271(12) 0.0326(13) 0.0092(10) -0.0033(10) 0.0019(10)
C5 0.0254(13) 0.0314(13) 0.0256(12) 0.0094(10) -0.0065(10) -0.0028(10)
C6 0.0250(12) 0.0276(12) 0.0210(12) 0.0029(9) 0.0016(9) -0.0020(10)
C7 0.0207(11) 0.0207(11) 0.0226(11) 0.0036(9) 0.0003(9) -0.0028(9)
C8 0.0206(12) 0.0231(12) 0.0224(12) -0.0005(9) 0.0046(9) 0.0007(9)
C9 0.0193(11) 0.0233(11) 0.0228(11) 0.0041(9) 0.0057(9) 0.0042(9)
C10 0.0208(11) 0.0247(12) 0.0171(11) 0.0051(9) -0.0022(9) 0.0049(9)
C11 0.0238(12) 0.0328(13) 0.0222(12) 0.0048(10) 0.0009(9) 0.0043(10)
C12 0.0201(12) 0.0385(14) 0.0293(13) 0.0107(11) -0.0007(10) -0.0020(11)
C13 0.0272(13) 0.0249(12) 0.0309(13) 0.0063(10) -0.0121(10) -0.0041(10)
C14 0.0246(12) 0.0246(12) 0.0243(12) 0.0016(9) -0.0070(9) 0.0058(10)
C15 0.0183(11) 0.0255(12) 0.0178(11) 0.0067(9) -0.0037(8) 0.0040(9)
C16 0.0270(12) 0.0286(12) 0.0254(12) 0.0084(10) 0.0061(9) 0.0079(10)
C17 0.0259(13) 0.0274(12) 0.0326(13) 0.0048(10) 0.0037(10) 0.0078(10)
O1 0.0213(8) 0.0226(8) 0.0240(8) 0.0067(6) 0.0051(6) 0.0061(6)
O2 0.0199(8) 0.0242(8) 0.0206(8) 0.0011(6) 0.0005(6) 0.0038(6)
O3 0.0321(9) 0.0506(11) 0.0274(9) -0.0057(8) 0.0026(7) 0.0139(8)
C18 0.0163(11) 0.0184(11) 0.0192(11) 0.0053(8) 0.0007(8) 0.0037(9)
C19 0.0164(11) 0.0169(10) 0.0201(11) 0.0013(8) 0.0027(8) 0.0051(9)
C20 0.0202(12) 0.0233(12) 0.0217(11) 0.0053(9) -0.0014(9) 0.0033(9)
C21 0.0243(12) 0.0229(12) 0.0274(12) 0.0092(10) 0.0043(9) 0.0032(10)
C22 0.0186(11) 0.0202(11) 0.0351(13) 0.0048(10) 0.0054(10) 0.0009(9)
C23 0.0169(11) 0.0229(11) 0.0257(12) -0.0003(9) 0.0000(9) 0.0033(9)
C24 0.0162(11) 0.0182(11) 0.0199(11) 0.0007(9) 0.0016(8) 0.0043(9)
C25 0.0152(11) 0.0197(11) 0.0196(11) 0.0001(9) -0.0013(9) 0.0077(9)
C26 0.0186(11) 0.0200(11) 0.0160(10) 0.0022(8) -0.0009(8) 0.0038(9)
C27 0.0132(11) 0.0174(11) 0.0231(11) 0.0054(9) 0.0040(8) -0.0017(9)
C28 0.0198(11) 0.0186(11) 0.0207(11) 0.0052(9) 0.0021(9) -0.0005(9)
C29 0.0252(12) 0.0184(11) 0.0251(12) -0.0006(9) 0.0056(9) -0.0012(9)
C30 0.0163(11) 0.0199(11) 0.0361(13) 0.0036(10) 0.0039(10) 0.0034(9)
C31 0.0149(11) 0.0196(11) 0.0310(12) 0.0079(9) 0.0001(9) 0.0018(9)
C32 0.0158(11) 0.0176(11) 0.0208(11) 0.0042(9) 0.0031(8) -0.0016(9)
C33 0.0209(11) 0.0222(11) 0.0197(11) 0.0025(9) -0.0014(9) 0.0005(9)
C34 0.0285(13) 0.0251(12) 0.0208(11) 0.0053(9) 0.0021(9) 0.0065(10)
O4 0.0214(8) 0.0179(7) 0.0170(7) 0.0040(6) 0.0003(6) 0.0020(6)
O5 0.0170(7) 0.0249(8) 0.0198(8) 0.0031(6) 0.0004(6) 0.0047(6)
O6 0.0240(8) 0.0372(9) 0.0253(9) 0.0026(7) -0.0030(7) 0.0072(7)

loop_
_atom_type_symbol
_atom_type_description
_atom_type_scat_dispersion_real
_atom_type_scat_dispersion_imag
_atom_type_scat_source
C C 0.0033 0.0016 'International Tables Vol C Tables 4.2.6.8 and 6.1.1.4'
H H 0.0000 0.0000 'International Tables Vol C Tables 4.2.6.8 and 6.1.1.4'
O O 0.0106 0.0060 'International Tables Vol C Tables 4.2.6.8 and 6.1.1.4'

loop_
_geom_angle_atom_site_label_1
_geom_angle_atom_site_label_2
_geom_angle_atom_site_label_3
_geom_angle
_geom_angle_site_symmetry_1
_geom_angle_site_symmetry_3
_geom_angle_publ_flag
O1 C1 O2 109.26(15) . . ?
O1 C1 C16 106.32(16) . . ?
O2 C1 C16 105.93(16) . . ?
O1 C1 C2 111.32(16) . . ?
O2 C1 C2 109.33(15) . . ?
C16 C1 C2 114.44(17) . . ?
C3 C2 C7 118.85(19) . . ?
C3 C2 C1 121.03(18) . . ?
C7 C2 C1 120.11(19) . . ?
C4 C3 C2 120.9(2) . . ?
C4 C3 H3 119.6 . . ?
C2 C3 H3 119.6 . . ?
C3 C4 C5 120.1(2) . . ?
C3 C4 H4 120.0 . . ?
C5 C4 H4 120.0 . . ?
C6 C5 C4 120.0(2) . . ?
C6 C5 H5 120.0 . . ?
C4 C5 H5 120.0 . . ?
C5 C6 C7 120.2(2) . . ?
C5 C6 H6 119.9 . . ?
C7 C6 H6 119.9 . . ?
C6 C7 C2 119.9(2) . . ?
C6 C7 C8 120.06(19) . . ?
C2 C7 C8 120.00(18) . . ?
O3 C8 C7 122.35(19) . . ?
O3 C8 C9 122.8(2) . . ?
C7 C8 C9 114.62(17) . . ?
O1 C9 C17 106.32(16) . . ?
O1 C9 C10 108.78(16) . . ?
C17 C9 C10 114.04(17) . . ?
O1 C9 C8 107.39(16) . . ?
C17 C9 C8 112.73(17) . . ?
C10 C9 C8 107.34(16) . . ?
C11 C10 C15 118.01(19) . . ?
C11 C10 C9 122.20(19) . . ?
C15 C10 C9 119.78(18) . . ?
C12 C11 C10 121.2(2) . . ?
C12 C11 H11 119.4 . . ?
C10 C11 H11 119.4 . . ?
C11 C12 C13 119.6(2) . . ?
C11 C12 H12 120.2 . . ?
C13 C12 H12 120.2 . . ?
C14 C13 C12 120.5(2) . . ?
C14 C13 H13 119.7 . . ?
C12 C13 H13 119.7 . . ?
C13 C14 C15 119.4(2) . . ?
C13 C14 H14 120.3 . . ?
C15 C14 H14 120.3 . . ?
O2 C15 C14 116.81(18) . . ?
O2 C15 C10 121.98(18) . . ?
C14 C15 C10 121.18(19) . . ?
C1 C16 H16A 109.5 . . ?
C1 C16 H16B 109.5 . . ?
H16A C16 H16B 109.5 . . ?
C1 C16 H16C 109.5 . . ?
H16A C16 H16C 109.5 . . ?
H16B C16 H16C 109.5 . . ?
C9 C17 H17A 109.5 . . ?
C9 C17 H17B 109.5 . . ?
H17A C17 H17B 109.5 . . ?
C9 C17 H17C 109.5 . . ?
H17A C17 H17C 109.5 . . ?
H17B C17 H17C 109.5 . . ?
C1 O1 C9 113.86(15) . . ?
C15 O2 C1 114.70(15) . . ?
O4 C18 O5 109.47(15) . . ?
O4 C18 C33 106.66(16) . . ?
O5 C18 C33 106.46(15) . . ?
O4 C18 C19 110.98(15) . . ?
O5 C18 C19 108.87(15) . . ?
C33 C18 C19 114.25(16) . . ?
C20 C19 C24 118.74(18) . . ?
C20 C19 C18 121.00(17) . . ?
C24 C19 C18 120.24(17) . . ?
C21 C20 C19 120.56(19) . . ?
C21 C20 H20 119.7 . . ?
C19 C20 H20 119.7 . . ?
C20 C21 C22 120.5(2) . . ?
C20 C21 H21 119.8 . . ?
C22 C21 H21 119.8 . . ?
C23 C22 C21 119.8(2) . . ?
C23 C22 H22 120.1 . . ?
C21 C22 H22 120.1 . . ?
C22 C23 C24 120.16(19) . . ?
C22 C23 H23 119.9 . . ?
C24 C23 H23 119.9 . . ?
C23 C24 C19 120.23(18) . . ?
C23 C24 C25 119.84(18) . . ?
C19 C24 C25 119.83(18) . . ?
O6 C25 C24 123.25(19) . . ?
O6 C25 C26 122.02(18) . . ?
C24 C25 C26 114.53(17) . . ?
O4 C26 C34 106.08(16) . . ?
O4 C26 C27 109.05(15) . . ?
C34 C26 C27 113.42(16) . . ?
O4 C26 C25 107.88(15) . . ?
C34 C26 C25 112.42(17) . . ?
C27 C26 C25 107.81(16) . . ?
C32 C27 C28 118.15(18) . . ?
C32 C27 C26 119.71(17) . . ?
C28 C27 C26 122.13(18) . . ?
C29 C28 C27 121.16(19) . . ?
C29 C28 H28 119.4 . . ?
C27 C28 H28 119.4 . . ?
C28 C29 C30 119.55(19) . . ?
C28 C29 H29 120.2 . . ?
C30 C29 H29 120.2 . . ?
C31 C30 C29 120.5(2) . . ?
C31 C30 H30 119.8 . . ?
C29 C30 H30 119.8 . . ?
C30 C31 C32 119.60(19) . . ?
C30 C31 H31 120.2 . . ?
C32 C31 H31 120.2 . . ?
O5 C32 C31 117.12(17) . . ?
O5 C32 C27 121.93(18) . . ?
C31 C32 C27 120.95(19) . . ?
C18 C33 H33A 109.5 . . ?
C18 C33 H33B 109.5 . . ?
H33A C33 H33B 109.5 . . ?
C18 C33 H33C 109.5 . . ?
H33A C33 H33C 109.5 . . ?
H33B C33 H33C 109.5 . . ?
C26 C34 H34A 109.5 . . ?
C26 C34 H34B 109.5 . . ?
H34A C34 H34B 109.5 . . ?
C26 C34 H34C 109.5 . . ?
H34A C34 H34C 109.5 . . ?
H34B C34 H34C 109.5 . . ?
C18 O4 C26 113.46(14) . . ?
C32 O5 C18 114.87(14) . . ?

loop_
_geom_bond_atom_site_label_1
_geom_bond_atom_site_label_2
_geom_bond_distance
_geom_bond_site_symmetry_2
_geom_bond_publ_flag
C1 O1 1.410(2) . ?
C1 O2 1.446(2) . ?
C1 C16 1.507(3) . ?
C1 C2 1.518(3) . ?
C2 C3 1.390(3) . ?
C2 C7 1.401(3) . ?
C3 C4 1.379(3) . ?
C3 H3 0.9500 . ?
C4 C5 1.387(3) . ?
C4 H4 0.9500 . ?
C5 C6 1.379(3) . ?
C5 H5 0.9500 . ?
C6 C7 1.395(3) . ?
C6 H6 0.9500 . ?
C7 C8 1.487(3) . ?
C8 O3 1.213(2) . ?
C8 C9 1.526(3) . ?
C9 O1 1.448(2) . ?
C9 C17 1.510(3) . ?
C9 C10 1.516(3) . ?
C10 C11 1.393(3) . ?
C10 C15 1.394(3) . ?
C11 C12 1.382(3) . ?
C11 H11 0.9500 . ?
C12 C13 1.383(3) . ?
C12 H12 0.9500 . ?
C13 C14 1.380(3) . ?
C13 H13 0.9500 . ?
C14 C15 1.386(3) . ?
C14 H14 0.9500 . ?
C15 O2 1.381(2) . ?
C16 H16A 0.9800 . ?
C16 H16B 0.9800 . ?
C16 H16C 0.9800 . ?
C17 H17A 0.9800 . ?
C17 H17B 0.9800 . ?
C17 H17C 0.9800 . ?
C18 O4 1.410(2) . ?
C18 O5 1.453(2) . ?
C18 C33 1.503(3) . ?
C18 C19 1.525(3) . ?
C19 C20 1.389(3) . ?
C19 C24 1.402(3) . ?
C20 C21 1.384(3) . ?
C20 H20 0.9500 . ?
C21 C22 1.388(3) . ?
C21 H21 0.9500 . ?
C22 C23 1.377(3) . ?
C22 H22 0.9500 . ?
C23 C24 1.397(3) . ?
C23 H23 0.9500 . ?
C24 C25 1.481(3) . ?
C25 O6 1.213(2) . ?
C25 C26 1.521(3) . ?
C26 O4 1.445(2) . ?
C26 C34 1.514(3) . ?
C26 C27 1.518(3) . ?
C27 C32 1.395(3) . ?
C27 C28 1.395(3) . ?
C28 C29 1.380(3) . ?
C28 H28 0.9500 . ?
C29 C30 1.390(3) . ?
C29 H29 0.9500 . ?
C30 C31 1.376(3) . ?
C30 H30 0.9500 . ?
C31 C32 1.390(3) . ?
C31 H31 0.9500 . ?
C32 O5 1.377(2) . ?
C33 H33A 0.9800 . ?
C33 H33B 0.9800 . ?
C33 H33C 0.9800 . ?
C34 H34A 0.9800 . ?
C34 H34B 0.9800 . ?
C34 H34C 0.9800 . ?

loop_
_geom_torsion_atom_site_label_1
_geom_torsion_atom_site_label_2
_geom_torsion_atom_site_label_3
_geom_torsion_atom_site_label_4
_geom_torsion
_geom_torsion_site_symmetry_1
_geom_torsion_site_symmetry_2
_geom_torsion_site_symmetry_3
_geom_torsion_site_symmetry_4
_geom_torsion_publ_flag
O1 C1 C2 C3 -163.31(18) . . . . ?
O2 C1 C2 C3 75.9(2) . . . . ?
C16 C1 C2 C3 -42.7(3) . . . . ?
O1 C1 C2 C7 16.6(3) . . . . ?
O2 C1 C2 C7 -104.2(2) . . . . ?
C16 C1 C2 C7 137.2(2) . . . . ?
C7 C2 C3 C4 -1.0(3) . . . . ?
C1 C2 C3 C4 178.87(18) . . . . ?
C2 C3 C4 C5 -0.1(3) . . . . ?
C3 C4 C5 C6 0.5(3) . . . . ?
C4 C5 C6 C7 0.1(3) . . . . ?
C5 C6 C7 C2 -1.2(3) . . . . ?
C5 C6 C7 C8 176.27(19) . . . . ?
C3 C2 C7 C6 1.6(3) . . . . ?
C1 C2 C7 C6 -178.26(18) . . . . ?
C3 C2 C7 C8 -175.82(18) . . . . ?
C1 C2 C7 C8 4.3(3) . . . . ?
C6 C7 C8 O3 7.0(3) . . . . ?
C2 C7 C8 O3 -175.5(2) . . . . ?
C6 C7 C8 C9 -167.95(18) . . . . ?
C2 C7 C8 C9 9.5(3) . . . . ?
O3 C8 C9 O1 142.8(2) . . . . ?
C7 C8 C9 O1 -42.2(2) . . . . ?
O3 C8 C9 C17 26.0(3) . . . . ?
C7 C8 C9 C17 -159.02(17) . . . . ?
O3 C8 C9 C10 -100.4(2) . . . . ?
C7 C8 C9 C10 74.6(2) . . . . ?
O1 C9 C10 C11 -165.70(18) . . . . ?
C17 C9 C10 C11 -47.2(3) . . . . ?
C8 C9 C10 C11 78.4(2) . . . . ?
O1 C9 C10 C15 14.7(2) . . . . ?
C17 C9 C10 C15 133.2(2) . . . . ?
C8 C9 C10 C15 -101.2(2) . . . . ?
C15 C10 C11 C12 -0.8(3) . . . . ?
C9 C10 C11 C12 179.66(19) . . . . ?
C10 C11 C12 C13 -1.0(3) . . . . ?
C11 C12 C13 C14 0.8(3) . . . . ?
C12 C13 C14 C15 1.2(3) . . . . ?
C13 C14 C15 O2 178.80(18) . . . . ?
C13 C14 C15 C10 -3.0(3) . . . . ?
C11 C10 C15 O2 -179.11(17) . . . . ?
C9 C10 C15 O2 0.5(3) . . . . ?
C11 C10 C15 C14 2.8(3) . . . . ?
C9 C10 C15 C14 -177.64(18) . . . . ?
O2 C1 O1 C9 66.78(19) . . . . ?
C16 C1 O1 C9 -179.31(16) . . . . ?
C2 C1 O1 C9 -54.1(2) . . . . ?
C17 C9 O1 C1 -171.77(16) . . . . ?
C10 C9 O1 C1 -48.6(2) . . . . ?
C8 C9 O1 C1 67.3(2) . . . . ?
C14 C15 O2 C1 -165.91(17) . . . . ?
C10 C15 O2 C1 15.9(2) . . . . ?
O1 C1 O2 C15 -47.7(2) . . . . ?
C16 C1 O2 C15 -161.81(16) . . . . ?
C2 C1 O2 C15 74.4(2) . . . . ?
O4 C18 C19 C20 -164.04(17) . . . . ?
O5 C18 C19 C20 75.4(2) . . . . ?
C33 C18 C19 C20 -43.4(2) . . . . ?
O4 C18 C19 C24 14.7(2) . . . . ?
O5 C18 C19 C24 -105.89(19) . . . . ?
C33 C18 C19 C24 135.28(19) . . . . ?
C24 C19 C20 C21 -2.2(3) . . . . ?
C18 C19 C20 C21 176.51(18) . . . . ?
C19 C20 C21 C22 0.2(3) . . . . ?
C20 C21 C22 C23 1.6(3) . . . . ?
C21 C22 C23 C24 -1.3(3) . . . . ?
C22 C23 C24 C19 -0.7(3) . . . . ?
C22 C23 C24 C25 175.69(18) . . . . ?
C20 C19 C24 C23 2.4(3) . . . . ?
C18 C19 C24 C23 -176.30(17) . . . . ?
C20 C19 C24 C25 -173.94(17) . . . . ?
C18 C19 C24 C25 7.3(3) . . . . ?
C23 C24 C25 O6 5.8(3) . . . . ?
C19 C24 C25 O6 -177.85(19) . . . . ?
C23 C24 C25 C26 -169.25(18) . . . . ?
C19 C24 C25 C26 7.1(3) . . . . ?
O6 C25 C26 O4 143.04(18) . . . . ?
C24 C25 C26 O4 -41.9(2) . . . . ?
O6 C25 C26 C34 26.4(3) . . . . ?
C24 C25 C26 C34 -158.48(17) . . . . ?
O6 C25 C26 C27 -99.3(2) . . . . ?
C24 C25 C26 C27 75.8(2) . . . . ?
O4 C26 C27 C32 14.7(2) . . . . ?
C34 C26 C27 C32 132.70(19) . . . . ?
C25 C26 C27 C32 -102.2(2) . . . . ?
O4 C26 C27 C28 -166.65(17) . . . . ?
C34 C26 C27 C28 -48.7(3) . . . . ?
C25 C26 C27 C28 76.5(2) . . . . ?
C32 C27 C28 C29 -2.2(3) . . . . ?
C26 C27 C28 C29 179.19(19) . . . . ?
C27 C28 C29 C30 -0.3(3) . . . . ?
C28 C29 C30 C31 1.6(3) . . . . ?
C29 C30 C31 C32 -0.4(3) . . . . ?
C30 C31 C32 O5 178.40(17) . . . . ?
C30 C31 C32 C27 -2.2(3) . . . . ?
C28 C27 C32 O5 -177.21(17) . . . . ?
C26 C27 C32 O5 1.5(3) . . . . ?
C28 C27 C32 C31 3.4(3) . . . . ?
C26 C27 C32 C31 -177.92(18) . . . . ?
O5 C18 O4 C26 66.62(19) . . . . ?
C33 C18 O4 C26 -178.58(15) . . . . ?
C19 C18 O4 C26 -53.6(2) . . . . ?
C34 C26 O4 C18 -171.37(16) . . . . ?
C27 C26 O4 C18 -48.9(2) . . . . ?
C25 C26 O4 C18 67.95(19) . . . . ?
C31 C32 O5 C18 -166.13(16) . . . . ?
C27 C32 O5 C18 14.5(3) . . . . ?
O4 C18 O5 C32 -46.9(2) . . . . ?
C33 C18 O5 C32 -161.78(15) . . . . ?
C19 C18 O5 C32 74.61(19) . . . . ?

loop_
_cod_related_entry_id
_cod_related_entry_database
_cod_related_entry_code
1 ChemSpider 10192891
